data_2021310
loop_
_publ_author_name
'Piontek, Aleksandra'
'Bisz, Elwira'
'Dziuk, B\/la\.zej'
'Szostak, Roman'
'Szostak, Michal'

_publ_section_title
;
 Structures and energetic properties of 4-halobenzamides
;
_journal_coeditor_code FN3272
_journal_issue 11
_journal_name_full 'Acta Crystallographica Section C'
_journal_page_first
;
;
_journal_paper_doi 10.1107/S2053229618013463
_journal_volume 74
_journal_year 2018
_chemical_formula_iupac 'C11 H12 Br N O2'
_chemical_formula_sum 'C11 H12 Br N O2'
_chemical_formula_weight 270.13
_chemical_name_systematic
;
4-[(4-Bromophenyl)carbonyl]morpholine
;
_space_group_crystal_system trigonal
_space_group_IT_number 144
_space_group_name_Hall 'P 31'
_space_group_name_H-M_alt 'P 31'
_symmetry_space_group_name_Hall 'P 31'
_symmetry_space_group_name_H-M 'P 31'
_atom_sites_solution_hydrogens mixed
_audit_creation_method SHELXL-2014/7
_cell_angle_alpha 90
_cell_angle_beta 90
_cell_angle_gamma 120
_cell_formula_units_Z 3
_cell_length_a 9.9577(2)
_cell_length_b 9.9577(2)
_cell_length_c 9.8213(2)
_cell_measurement_reflns_used 5805
_cell_measurement_temperature 100.00(10)
_cell_measurement_theta_max 25.992
_cell_measurement_theta_min 3.144
_cell_volume 843.37(3)
_computing_cell_refinement
;
CrysAlis CCD (Oxford Diffraction, 2008)
;
_computing_data_collection
;
CrysAlis CCD (Oxford Diffraction, 2008)
;
_computing_data_reduction
;
CrysAlis CCD (Oxford Diffraction, 2008)
;
_computing_molecular_graphics
;
SHELXTL (Sheldrick, 2008)
;
_computing_publication_material
;
SHELXL2014 (Sheldrick, 2015b)
;
_computing_structure_refinement
;
SHELXL2014 (Sheldrick, 2015b)
;
_computing_structure_solution
;
SHELXS2014 (Sheldrick, 2015a)
;
_diffrn_ambient_temperature 100.00(10)
_diffrn_detector_area_resol_mean '1024 x 1024 with blocks 2 x 2'
_diffrn_measured_fraction_theta_full 0.999
_diffrn_measured_fraction_theta_max 0.998
_diffrn_measurement_device_type 'Oxford Diffraction Xcalibur'
_diffrn_measurement_method \w-scan
_diffrn_radiation_type MoK\a
_diffrn_radiation_wavelength 0.71073
_diffrn_reflns_av_R_equivalents 0.0462
_diffrn_reflns_av_unetI/netI 0.0363
_diffrn_reflns_limit_h_max 12
_diffrn_reflns_limit_h_min -10
_diffrn_reflns_limit_k_max 10
_diffrn_reflns_limit_k_min -12
_diffrn_reflns_limit_l_max 11
_diffrn_reflns_limit_l_min -12
_diffrn_reflns_number 5805
_diffrn_reflns_theta_full 25.242
_diffrn_reflns_theta_max 25.992
_diffrn_reflns_theta_min 3.144
_diffrn_source 'fine-focus sealed tube'
_diffrn_standards_decay_% 0
_diffrn_standards_interval_count 0
_diffrn_standards_interval_time 0
_diffrn_standards_number 0
_exptl_absorpt_coefficient_mu 3.635
_exptl_absorpt_correction_T_max 1.00000
_exptl_absorpt_correction_T_min 0.77599
_exptl_absorpt_correction_type multi-scan
_exptl_absorpt_process_details
;
(CrysAlis RED; Oxford Diffraction, 2010)
;
_exptl_crystal_colour colourless
_exptl_crystal_density_diffrn 1.596
_exptl_crystal_density_method 'not measured'
_exptl_crystal_description plate
_exptl_crystal_F_000 408
_exptl_crystal_size_max 0.5
_exptl_crystal_size_mid 0.45
_exptl_crystal_size_min 0.4
_refine_diff_density_max 0.320
_refine_diff_density_min -0.377
_refine_ls_abs_structure_details
;
Flack <i>x</i> determined using 1007 quotients [(I+)-(I-)]/[(I+)+(I-)]
(Parsons <i>et al.</i>,  2013)
;
_refine_ls_abs_structure_Flack -0.007(9)
_refine_ls_extinction_method none
_refine_ls_goodness_of_fit_ref 1.048
_refine_ls_hydrogen_treatment mixed
_refine_ls_matrix_type full
_refine_ls_number_parameters 150
_refine_ls_number_reflns 2180
_refine_ls_number_restraints 1
_refine_ls_restrained_S_all 1.048
_refine_ls_R_factor_all 0.0231
_refine_ls_R_factor_gt 0.0226
_refine_ls_shift/su_max 0.000
_refine_ls_shift/su_mean 0.000
_refine_ls_structure_factor_coef Fsqd
_refine_ls_weighting_details 'w=1/[\s^2^(Fo^2^)+(0.0358P)^2^] where P=(Fo^2^+2Fc^2^)/3'
_refine_ls_weighting_scheme calc
_refine_ls_wR_factor_gt 0.0564
_refine_ls_wR_factor_ref 0.0565
_reflns_number_gt 2129
_reflns_number_total 2180
_reflns_threshold_expression 'I > 2\s(I)'
_cod_data_source_file fn3272sup1.cif
_cod_data_source_block BD144_a
_cod_original_cell_volume 843.37(4)
_cod_database_code 2021310
_shelx_space_group_comment
;
The symmetry employed for this shelxl refinement is uniquely defined
by the following loop, which should always be used as a source of
symmetry information in preference to the above space-group names.
They are only intended as comments.
;

loop_
_space_group_symop_operation_xyz
'x, y, z'
'-y, x-y, z+1/3'
'-x+y, -x, z+2/3'

loop_
_atom_site_type_symbol
_atom_site_label
_atom_site_fract_x
_atom_site_fract_y
_atom_site_fract_z
_atom_site_U_iso_or_equiv
_atom_site_adp_type
_atom_site_calc_flag
_atom_site_occupancy
Br Br1 0.42153(4) 0.07632(4) 0.08969(4) 0.02375(13) Uani d 1
N N1 0.2551(4) 0.3767(4) 0.6554(3) 0.0185(6) Uani d 1
O O1 0.4186(3) 0.5968(3) 0.5427(3) 0.0229(6) Uani d 1
C C1 0.3508(4) 0.4544(4) 0.5518(4) 0.0171(7) Uani d 1
C C3 0.1615(4) 0.2074(4) 0.6681(4) 0.0199(8) Uani d 1
H H3A 0.197(4) 0.165(4) 0.605(4) 0.027(12) Uiso d 1
H H3B 0.0542 0.1797 0.6511 0.023(11) Uiso d 1
C C2 0.2206(5) 0.4597(4) 0.7606(4) 0.0208(8) Uani d 1
H H2B 0.287(4) 0.571(4) 0.753(3) 0.023(11) Uiso d 1
H H2A 0.1098 0.4456 0.7443 0.025(12) Uiso d 1
O O2 0.1320(3) 0.2354(3) 0.9102(3) 0.0235(6) Uani d 1
C C5 0.1773(5) 0.1614(5) 0.8105(4) 0.0233(8) Uani d 1
H H5A 0.1134 0.0498 0.8200 0.028 Uiso calc 1
H H5B 0.2842 0.1889 0.8263 0.028 Uiso calc 1
C C4 0.2289(5) 0.4002(4) 0.9003(4) 0.0233(8) Uani d 1
H H4A 0.3353 0.4283 0.9195 0.028 Uiso calc 1
H H4B 0.1970 0.4495 0.9682 0.028 Uiso calc 1
C C1P 0.3722(4) 0.3616(4) 0.4415(4) 0.0159(7) Uani d 1
C C2P 0.3019(4) 0.3508(4) 0.3160(4) 0.0180(7) Uani d 1
H H2P 0.2437 0.3992 0.3029 0.022 Uiso calc 1
C C3P 0.3188(4) 0.2680(4) 0.2109(4) 0.0185(7) Uani d 1
H H3P 0.264(5) 0.251(5) 0.123(5) 0.023(11) Uiso d 1
C C4P 0.4098(4) 0.1999(4) 0.2318(4) 0.0172(7) Uani d 1
C C5P 0.4841(4) 0.2142(4) 0.3525(4) 0.0210(8) Uani d 1
H H5P 0.5472 0.1707 0.3633 0.025 Uiso calc 1
C C6P 0.4641(4) 0.2949(4) 0.4593(4) 0.0207(8) Uani d 1
H H6P 0.5125 0.3038 0.5425 0.025 Uiso calc 1

loop_
_atom_site_aniso_label
_atom_site_aniso_U_11
_atom_site_aniso_U_22
_atom_site_aniso_U_33
_atom_site_aniso_U_12
_atom_site_aniso_U_13
_atom_site_aniso_U_23
Br1 0.0271(2) 0.0240(2) 0.02284(19) 0.01485(18) 0.00566(16) -0.00278(16)
N1 0.0232(16) 0.0136(15) 0.0186(16) 0.0090(13) -0.0002(13) -0.0014(11)
O1 0.0305(14) 0.0128(13) 0.0226(14) 0.0086(11) -0.0015(11) 0.0001(10)
C1 0.0193(17) 0.0191(18) 0.0144(17) 0.0108(15) -0.0054(14) -0.0021(14)
C3 0.0192(19) 0.0145(19) 0.024(2) 0.0067(16) -0.0013(15) -0.0038(15)
C2 0.024(2) 0.0190(18) 0.021(2) 0.0116(16) 0.0002(14) -0.0043(15)
O2 0.0246(14) 0.0191(12) 0.0224(15) 0.0077(11) 0.0034(11) 0.0007(11)
C5 0.028(2) 0.0167(18) 0.024(2) 0.0102(17) 0.0019(16) 0.0007(16)
C4 0.022(2) 0.0205(18) 0.0227(19) 0.0075(15) -0.0004(15) -0.0037(16)
C1P 0.0160(17) 0.0110(16) 0.0173(18) 0.0041(13) 0.0015(14) 0.0016(13)
C2P 0.0187(17) 0.0208(18) 0.0190(19) 0.0133(15) 0.0007(14) 0.0039(14)
C3P 0.0199(18) 0.0214(18) 0.0155(18) 0.0112(15) -0.0003(14) 0.0019(14)
C4P 0.0180(17) 0.0125(16) 0.0186(18) 0.0058(13) 0.0070(14) 0.0016(14)
C5P 0.0145(17) 0.0181(18) 0.033(2) 0.0098(15) -0.0018(15) -0.0009(15)
C6P 0.0206(19) 0.0197(17) 0.022(2) 0.0104(16) -0.0080(15) -0.0032(15)

loop_
_atom_type_symbol
_atom_type_description
_atom_type_scat_dispersion_real
_atom_type_scat_dispersion_imag
_atom_type_scat_source
C C 0.0033 0.0016 'International Tables Vol C Tables 4.2.6.8 and 6.1.1.4'
H H 0.0000 0.0000 'International Tables Vol C Tables 4.2.6.8 and 6.1.1.4'
O O 0.0106 0.0060 'International Tables Vol C Tables 4.2.6.8 and 6.1.1.4'
N N 0.0061 0.0033 'International Tables Vol C Tables 4.2.6.8 and 6.1.1.4'
Br Br -0.2901 2.4595 'International Tables Vol C Tables 4.2.6.8 and 6.1.1.4'

loop_
_geom_angle_atom_site_label_1
_geom_angle_atom_site_label_2
_geom_angle_atom_site_label_3
_geom_angle
C1 N1 C2 120.5(3)
C1 N1 C3 125.9(3)
C2 N1 C3 113.2(3)
O1 C1 N1 122.7(3)
O1 C1 C1P 119.3(3)
N1 C1 C1P 117.9(3)
N1 C3 C5 109.0(3)
N1 C3 H3A 108(2)
C5 C3 H3A 111(2)
N1 C3 H3B 106.7
C5 C3 H3B 109.9
H3A C3 H3B 112.2
N1 C2 C4 110.2(3)
N1 C2 H2B 112(2)
C4 C2 H2B 112(2)
N1 C2 H2A 110.0
C4 C2 H2A 110.2
H2B C2 H2A 102.3
C5 O2 C4 109.9(3)
O2 C5 C3 111.8(3)
O2 C5 H5A 109.2
C3 C5 H5A 109.2
O2 C5 H5B 109.2
C3 C5 H5B 109.2
H5A C5 H5B 107.9
O2 C4 C2 111.9(3)
O2 C4 H4A 109.2
C2 C4 H4A 109.2
O2 C4 H4B 109.2
C2 C4 H4B 109.2
H4A C4 H4B 107.9
C6P C1P C2P 120.0(3)
C6P C1P C1 122.3(3)
C2P C1P C1 117.7(3)
C3P C2P C1P 120.1(3)
C3P C2P H2P 120.0
C1P C2P H2P 120.0
C2P C3P C4P 118.9(3)
C2P C3P H3P 122(3)
C4P C3P H3P 119(3)
C5P C4P C3P 121.8(4)
C5P C4P Br1 119.9(3)
C3P C4P Br1 118.2(3)
C4P C5P C6P 119.1(3)
C4P C5P H5P 120.4
C6P C5P H5P 120.4
C1P C6P C5P 120.0(4)
C1P C6P H6P 120.0
C5P C6P H6P 120.0

loop_
_geom_bond_atom_site_label_1
_geom_bond_atom_site_label_2
_geom_bond_distance
Br1 C4P 1.902(4)
N1 C1 1.344(5)
N1 C2 1.467(5)
N1 C3 1.468(5)
O1 C1 1.231(5)
C1 C1P 1.506(5)
C3 C5 1.505(5)
C3 H3A 0.92(4)
C3 H3B 0.9750
C2 C4 1.513(6)
C2 H2B 0.96(4)
C2 H2A 1.0517
O2 C5 1.428(5)
O2 C4 1.432(4)
C5 H5A 0.9700
C5 H5B 0.9700
C4 H4A 0.9700
C4 H4B 0.9700
C1P C6P 1.386(5)
C1P C2P 1.395(5)
C2P C3P 1.383(5)
C2P H2P 0.9300
C3P C4P 1.393(5)
C3P H3P 0.99(5)
C4P C5P 1.367(5)
C5P C6P 1.395(6)
C5P H5P 0.9300
C6P H6P 0.9300

loop_
_geom_hbond_atom_site_label_D
_geom_hbond_atom_site_label_H
_geom_hbond_atom_site_label_A
_geom_hbond_site_symmetry_A
_geom_hbond_distance_DH
_geom_hbond_distance_HA
_geom_hbond_distance_DA
_geom_hbond_angle_DHA
C3 H3A O2 3_554 0.92(4) 2.63(3) 3.257(4) 126(3)
C2 H2B O1 2_665 0.96(4) 2.48(4) 3.322(5) 146(3)
C3P H3P O2 1_554 0.99(5) 2.43(5) 3.417(5) 174(4)

loop_
_geom_torsion_atom_site_label_1
_geom_torsion_atom_site_label_2
_geom_torsion_atom_site_label_3
_geom_torsion_atom_site_label_4
_geom_torsion
C2 N1 C1 O1 3.1(5)
C3 N1 C1 O1 175.1(3)
C2 N1 C1 C1P -175.5(3)
C3 N1 C1 C1P -3.5(5)
C1 N1 C3 C5 134.4(4)
C2 N1 C3 C5 -53.1(4)
C1 N1 C2 C4 -135.3(3)
C3 N1 C2 C4 51.7(4)
C4 O2 C5 C3 -60.8(4)
N1 C3 C5 O2 57.4(4)
C5 O2 C4 C2 58.7(4)
N1 C2 C4 O2 -53.9(4)
O1 C1 C1P C6P 104.7(4)
N1 C1 C1P C6P -76.6(4)
O1 C1 C1P C2P -72.1(4)
N1 C1 C1P C2P 106.6(4)
C6P C1P C2P C3P 2.6(5)
C1 C1P C2P C3P 179.5(3)
C1P C2P C3P C4P -1.7(5)
C2P C3P C4P C5P -0.7(5)
C2P C3P C4P Br1 176.3(3)
C3P C4P C5P C6P 2.2(6)
Br1 C4P C5P C6P -174.9(3)
C2P C1P C6P C5P -1.2(6)
C1 C1P C6P C5P -177.9(3)
C4P C5P C6P C1P -1.2(6)

_cod_database_fobs_code 2021310
